data_7050312
loop_
_publ_author_name
'Jingyang Niu'
'Dong-jie Guo'
'Jingping Wang'
'Jun-wei Zhao'

_publ_section_title
;
Controlled assembly of polyoxometalate-based
composite materials containing zero- and one-dimensional structures
;
_journal_name_full 'New J.Chem.(Nouv.J.Chim.)'
_journal_year 2004
_chemical_formula_sum 'C48 H124 Gd2 N16 O84 P2 W18'
_chemical_formula_weight 5955.37
_space_group_IT_number 15
_symmetry_cell_setting monoclinic
_symmetry_space_group_name_Hall '-C 2yc'
_symmetry_space_group_name_H-M 'C 1 2/c 1'
_atom_sites_solution_hydrogens geom
_atom_sites_solution_primary direct
_atom_sites_solution_secondary difmap
_cell_angle_alpha 90.00
_cell_angle_beta 94.56(3)
_cell_angle_gamma 90.00
_cell_formula_units_Z 4
_cell_length_a 19.114(4)
_cell_length_b 21.214(4)
_cell_length_c 31.878(6)
_cell_measurement_reflns_used 250
_cell_measurement_temperature 293(2)
_cell_measurement_theta_max 24.5
_cell_measurement_theta_min 2.5
_cell_volume 12885(4)
_diffrn_ambient_temperature 293(2)
_diffrn_detector_area_resol_mean ?
_diffrn_measurement_device_type R-axis-IV
_diffrn_measurement_method 'Osillation frames'
_diffrn_radiation_monochromator graphite
_diffrn_radiation_source 'fine-focus sealed tube'
_diffrn_radiation_type MoK\a
_diffrn_radiation_wavelength 0.71073
_diffrn_reflns_av_R_equivalents 0.0591
_diffrn_reflns_av_sigmaI/netI 0.0798
_diffrn_reflns_limit_h_max 22
_diffrn_reflns_limit_h_min -16
_diffrn_reflns_limit_k_max 24
_diffrn_reflns_limit_k_min -16
_diffrn_reflns_limit_l_max 37
_diffrn_reflns_limit_l_min -37
_diffrn_reflns_number 15136
_diffrn_reflns_theta_max 24.75
_diffrn_reflns_theta_min 1.28
_diffrn_standards_decay_% 0
_diffrn_standards_interval_count 0
_diffrn_standards_interval_time .
_diffrn_standards_number 0
_exptl_absorpt_coefficient_mu 17.133
_exptl_absorpt_correction_T_max 0.2791
_exptl_absorpt_correction_T_min 0.0948
_exptl_absorpt_correction_type empirical
_exptl_absorpt_process_details ?
_exptl_crystal_colour colorless
_exptl_crystal_density_diffrn 3.070
_exptl_crystal_density_meas ?
_exptl_crystal_density_method 'not measured'
_exptl_crystal_description block
_exptl_crystal_F_000 10744
_exptl_crystal_size_max 0.26
_exptl_crystal_size_mid 0.12
_exptl_crystal_size_min 0.10
_refine_ls_extinction_coef 0.000033(5)
_refine_ls_extinction_expression Fc^*^=kFc[1+0.001xFc^2^\l^3^/sin(2\q)]^-1/4^
_refine_ls_extinction_method SHELXL
_refine_ls_goodness_of_fit_ref 1.119
_refine_ls_hydrogen_treatment mixed
_refine_ls_matrix_type full
_refine_ls_number_parameters 760
_refine_ls_number_reflns 8891
_refine_ls_number_restraints 295
_refine_ls_restrained_S_all 1.156
_refine_ls_R_factor_all 0.1031
_refine_ls_R_factor_gt 0.0793
_refine_ls_shift/su_max 0.000
_refine_ls_shift/su_mean 0.000
_refine_ls_structure_factor_coef Fsqd
_refine_ls_weighting_details 'calc w=1/[\s^2^(Fo^2^)+(0.0885P)^2^+754.4279P] where P=(Fo^2^+2Fc^2^)/3'
_refine_ls_weighting_scheme calc
_refine_ls_wR_factor_gt 0.1803
_refine_ls_wR_factor_ref 0.1919
_reflns_number_gt 7456
_reflns_number_total 8891
_reflns_threshold_expression >2sigma(I)
_cod_depositor_comments
;
The following automatic conversions were performed:
'_symmetry_cell_setting' value 'Monoclinic' changed to 'monoclinic'
according to '/home/saulius/struct/CIF-dictionaries/cif_core.dic'
dictionary named 'cif_core.dic' version 2.4.1 from 2010-06-29.

Automatic conversion script
Id: cif_fix_enum 1527 2010-12-29 10:47:43Z saulius 
;
_cod_original_sg_symbol_H-M 'C 2/c'
_cod_database_code 7050312

loop_
_symmetry_equiv_pos_as_xyz
'x, y, z'
'-x, y, -z+1/2'
'x+1/2, y+1/2, z'
'-x+1/2, y+1/2, -z+1/2'
'-x, -y, -z'
'x, -y, z-1/2'
'-x+1/2, -y+1/2, -z'
'x+1/2, -y+1/2, z-1/2'

loop_
_atom_site_label
_atom_site_type_symbol
_atom_site_fract_x
_atom_site_fract_y
_atom_site_fract_z
_atom_site_U_iso_or_equiv
_atom_site_adp_type
_atom_site_occupancy
_atom_site_symmetry_multiplicity
_atom_site_calc_flag
_atom_site_refinement_flags
_atom_site_disorder_assembly
_atom_site_disorder_group
P1 P -0.0574(3) 0.8293(3) -0.30564(19) 0.0283(13) Uani 1 1 d . . .
W1 W 0.10357(6) 0.82577(5) -0.35309(3) 0.0380(3) Uani 1 1 d . . .
W2 W 0.01752(6) 0.97446(5) -0.32882(3) 0.0377(3) Uani 1 1 d . . .
W3 W -0.12667(6) 0.97452(6) -0.27527(4) 0.0436(3) Uani 1 1 d . . .
W4 W 0.02604(8) 0.68810(5) -0.33192(4) 0.0519(4) Uani 1 1 d . . .
W5 W -0.21080(6) 0.82412(7) -0.25188(4) 0.0539(4) Uani 1 1 d . . .
W6 W -0.13209(8) 0.68713(6) -0.27310(4) 0.0602(4) Uani 1 1 d . . .
W7 W -0.06429(6) 0.87145(6) -0.41298(4) 0.0440(3) Uani 1 1 d . . .
W8 W -0.14470(8) 0.73674(7) -0.38577(4) 0.0613(4) Uani 1 1 d . . .
W9 W -0.21338(6) 0.87845(9) -0.36267(4) 0.0649(4) Uani 1 1 d . . .
Gd1 Gd -0.45308(8) 0.82823(8) -0.11897(7) 0.0680(5) Uani 1 1 d DU . .
O1 O 0.1672(10) 0.8390(10) -0.3862(6) 0.052(5) Uani 1 1 d . . .
O2 O 0.0543(12) 1.0348(10) -0.3531(7) 0.061(6) Uani 1 1 d . . .
O3 O -0.1813(11) 1.0346(9) -0.2689(6) 0.060(6) Uani 1 1 d . . .
O4 O 0.0449(15) 0.6164(9) -0.3499(7) 0.077(8) Uani 1 1 d . . .
O5 O -0.2902(10) 0.8344(16) -0.2340(7) 0.095(10) Uani 1 1 d . . .
O6 O -0.1689(14) 0.6136(13) -0.2734(9) 0.091(8) Uani 1 1 d U . .
O7 O -0.0509(11) 0.8977(10) -0.4610(6) 0.057(6) Uani 1 1 d . . .
O8 O -0.1795(16) 0.6797(12) -0.4184(7) 0.096(10) Uani 1 1 d . . .
O9 O -0.2918(12) 0.9081(16) -0.3800(7) 0.098(10) Uani 1 1 d . . .
O10 O -0.1630(11) 0.7072(10) -0.3323(6) 0.060(6) Uani 1 1 d . . .
O11 O -0.2115(11) 0.7362(10) -0.2574(7) 0.062(6) Uani 1 1 d U . .
O12 O -0.0481(12) 0.7072(9) -0.3719(6) 0.057(6) Uani 1 1 d . . .
O13 O -0.2327(9) 0.8372(12) -0.3096(6) 0.062(6) Uani 1 1 d . . .
O14 O 0.0904(11) 0.7353(10) -0.3621(6) 0.060(6) Uani 1 1 d . . .
O15 O -0.1744(10) 0.9435(11) -0.3290(6) 0.060(6) Uani 1 1 d . . .
O16 O -0.2204(11) 0.7913(10) -0.3842(7) 0.066(6) Uani 1 1 d U . .
O17 O -0.1017(11) 0.7903(10) -0.4261(7) 0.059(5) Uani 1 1 d U . .
O18 O -0.1556(10) 0.9039(9) -0.4025(7) 0.054(5) Uani 1 1 d U . .
O19 O -0.0372(9) 0.9432(8) -0.3762(6) 0.041(4) Uani 1 1 d . . .
O20 O -0.1727(10) 0.9057(9) -0.2503(6) 0.047(5) Uani 1 1 d U . .
O21 O 0.0228(9) 0.8358(8) -0.3948(5) 0.037(4) Uani 1 1 d . . .
O22 O -0.0453(10) 0.6696(9) -0.2944(6) 0.049(5) Uani 1 1 d U . .
O23 O 0.0820(9) 0.9055(9) -0.3366(6) 0.044(4) Uani 1 1 d . . .
O24 O -0.0606(11) 1.0157(9) -0.3100(7) 0.057(5) Uani 1 1 d . . .
O25 O 0.0918(12) 0.6888(9) -0.2817(7) 0.062(6) Uani 1 1 d . . .
O26 O 0.0659(10) 0.9836(7) -0.2743(6) 0.045(5) Uani 1 1 d . . .
O27 O 0.1602(10) 0.8151(9) -0.3034(6) 0.051(5) Uani 1 1 d . . .
O28 O 0.0125(8) 0.7945(7) -0.3108(5) 0.030(4) Uani 1 1 d . . .
O29 O -0.0988(8) 0.7940(8) -0.2741(5) 0.031(4) Uani 1 1 d . . .
O30 O -0.0442(8) 0.8982(7) -0.2933(5) 0.031(4) Uani 1 1 d . . .
O31 O -0.1023(8) 0.8283(7) -0.3492(5) 0.029(4) Uani 1 1 d . . .
N1 N -0.3027(12) 0.9856(9) -0.1524(8) 0.045(6) Uani 1 1 d D . .
N2 N -0.6416(16) 0.7910(16) -0.0396(11) 0.089(6) Uani 1 1 d DU . .
N3 N -0.495(2) 1.0152(14) -0.0589(10) 0.084(10) Uani 1 1 d . . .
N4 N -0.302(2) 0.689(2) -0.1568(15) 0.089(4) Uani 0.80 1 d PU . .
N4' N -0.296(4) 0.699(4) -0.175(4) 0.093(6) Uani 0.20 1 d PDU . .
N5 N -0.6078(18) 0.6945(15) -0.1797(11) 0.095(4) Uani 1 1 d DU . .
N6 N -0.592(2) 0.9687(15) -0.1982(12) 0.098(4) Uani 1 1 d DU . .
O1A O -0.3814(12) 0.9145(10) -0.1320(9) 0.075(4) Uani 1 1 d U . .
O2A O -0.5458(12) 0.7920(11) -0.0797(9) 0.083(4) Uani 1 1 d DU . .
O3A O -0.4853(12) 0.9104(11) -0.0733(9) 0.080(5) Uani 1 1 d U . .
O4A O -0.3627(19) 0.7835(17) -0.1526(12) 0.089(4) Uani 0.80 1 d PU . .
O4A' O -0.351(5) 0.762(5) -0.129(3) 0.05(2) Uani 0.20 1 d PU . .
O5A O -0.5118(15) 0.7509(13) -0.1595(9) 0.095(4) Uani 1 1 d U . .
O6A O -0.5326(15) 0.8911(14) -0.1576(10) 0.098(4) Uani 1 1 d DU . .
C1 C -0.3262(17) 0.9217(11) -0.1469(9) 0.061(9) Uani 1 1 d D . .
H1A H -0.2996 0.8875 -0.1545 0.074 Uiso 1 1 calc R . .
C2 C -0.3375(19) 1.0377(14) -0.1351(13) 0.079(12) Uani 1 1 d . . .
H2A H -0.3790 1.0232 -0.1230 0.118 Uiso 1 1 calc R . .
H2B H -0.3502 1.0678 -0.1569 0.118 Uiso 1 1 calc R . .
H2C H -0.3067 1.0573 -0.1136 0.118 Uiso 1 1 calc R . .
C3 C -0.2384(19) 0.9979(17) -0.1716(12) 0.072(10) Uani 1 1 d U . .
H3A H -0.2307 1.0426 -0.1726 0.109 Uiso 1 1 calc R . .
H3B H -0.2416 0.9810 -0.1996 0.109 Uiso 1 1 calc R . .
H3C H -0.2000 0.9783 -0.1552 0.109 Uiso 1 1 calc R . .
C4 C -0.5930(16) 0.8207(15) -0.0659(12) 0.087(6) Uani 1 1 d DU . .
H4A H -0.5985 0.8632 -0.0723 0.104 Uiso 1 1 calc R . .
C5 C -0.694(2) 0.833(2) -0.0225(15) 0.096(10) Uani 1 1 d U . .
H5A H -0.7238 0.8082 -0.0056 0.145 Uiso 1 1 calc R . .
H5B H -0.7225 0.8518 -0.0452 0.145 Uiso 1 1 calc R . .
H5C H -0.6709 0.8647 -0.0054 0.145 Uiso 1 1 calc R . .
C6 C -0.636(3) 0.729(2) -0.0360(16) 0.109(10) Uani 1 1 d U . .
H6A H -0.5979 0.7145 -0.0509 0.164 Uiso 1 1 calc R . .
H6B H -0.6791 0.7099 -0.0476 0.164 Uiso 1 1 calc R . .
H6C H -0.6285 0.7180 -0.0068 0.164 Uiso 1 1 calc R . .
C7 C -0.461(2) 0.964(2) -0.0630(14) 0.095(15) Uani 1 1 d . . .
H7A H -0.4122 0.9660 -0.0578 0.114 Uiso 1 1 calc R . .
C8 C -0.461(3) 1.073(2) -0.0464(14) 0.113(17) Uani 1 1 d . . .
H8A H -0.4112 1.0663 -0.0411 0.169 Uiso 1 1 calc R . .
H8B H -0.4794 1.0888 -0.0213 0.169 Uiso 1 1 calc R . .
H8C H -0.4687 1.1039 -0.0685 0.169 Uiso 1 1 calc R . .
C9 C -0.572(3) 1.017(2) -0.0682(17) 0.118(15) Uani 1 1 d U . .
H9A H -0.5883 0.9757 -0.0759 0.177 Uiso 1 1 calc R . .
H9B H -0.5831 1.0457 -0.0910 0.177 Uiso 1 1 calc R . .
H9C H -0.5933 1.0311 -0.0437 0.177 Uiso 1 1 calc R . .
C10 C -0.3058(14) 0.7474(18) -0.1491(14) 0.089(4) Uani 1 1 d DU . .
C11 C -0.247(3) 0.654(2) -0.1665(17) 0.119(18) Uani 1 1 d D . .
H11A H -0.2094 0.6259 -0.1668 0.142 Uiso 1 1 calc R . .
C12 C -0.356(2) 0.677(2) -0.1954(15) 0.099(6) Uani 1 1 d DU . .
H12A H -0.3557 0.6367 -0.2099 0.119 Uiso 1 1 calc R . .
H12B H -0.3954 0.7047 -0.2011 0.119 Uiso 1 1 calc R . .
C13 C -0.581(2) 0.7483(16) -0.1558(13) 0.095(4) Uani 1 1 d DU . .
H13A H -0.6065 0.7761 -0.1406 0.114 Uiso 1 1 calc R . .
C14 C -0.558(2) 0.6667(19) -0.2003(15) 0.124(10) Uani 1 1 d DU . .
H14A H -0.5775 0.6305 -0.2151 0.186 Uiso 1 1 calc R . .
H14B H -0.5203 0.6537 -0.1806 0.186 Uiso 1 1 calc R . .
H14C H -0.5408 0.6959 -0.2200 0.186 Uiso 1 1 calc R . .
C15 C -0.666(2) 0.659(2) -0.1728(15) 0.113(10) Uani 1 1 d DU . .
H15A H -0.6704 0.6257 -0.1931 0.170 Uiso 1 1 calc R . .
H15B H -0.7066 0.6853 -0.1755 0.170 Uiso 1 1 calc R . .
H15C H -0.6602 0.6416 -0.1450 0.170 Uiso 1 1 calc R . .
C16 C -0.5856(19) 0.9086(17) -0.1769(13) 0.098(4) Uani 1 1 d DU . .
H16A H -0.6246 0.8822 -0.1782 0.118 Uiso 1 1 calc R . .
C17 C -0.655(3) 0.996(2) -0.2095(18) 0.127(11) Uani 1 1 d U . .
H17A H -0.6918 0.9719 -0.1988 0.190 Uiso 1 1 calc R . .
H17B H -0.6618 0.9984 -0.2396 0.190 Uiso 1 1 calc R . .
H17C H -0.6553 1.0382 -0.1981 0.190 Uiso 1 1 calc R . .
C18 C -0.523(3) 0.992(3) -0.2029(18) 0.133(10) Uani 1 1 d U . .
H18A H -0.5265 1.0315 -0.2174 0.199 Uiso 1 1 calc R . .
H18B H -0.4983 0.9622 -0.2188 0.199 Uiso 1 1 calc R . .
H18C H -0.4991 0.9975 -0.1756 0.199 Uiso 1 1 calc R . .
N7 N -0.310(2) 0.501(3) 0.0422(10) 0.109(14) Uani 1 1 d . . .
O7A O -0.206(2) 0.553(3) 0.0318(15) 0.167(19) Uani 1 1 d . . .
C19 C -0.261(3) 0.552(3) 0.0442(16) 0.115(17) Uani 1 1 d . . .
H19A H -0.2753 0.5886 0.0570 0.138 Uiso 1 1 calc R . .
C20 C -0.370(4) 0.500(6) 0.0578(17) 0.33(8) Uani 1 1 d . . .
H20A H -0.3736 0.5362 0.0759 0.496 Uiso 1 1 calc R . .
H20B H -0.3745 0.4624 0.0737 0.496 Uiso 1 1 calc R . .
H20C H -0.4067 0.5021 0.0355 0.496 Uiso 1 1 calc R . .
C21 C -0.290(4) 0.454(4) 0.016(3) 0.19(2) Uani 1 1 d U . .
H21A H -0.3239 0.4208 0.0149 0.287 Uiso 1 1 calc R . .
H21B H -0.2449 0.4386 0.0257 0.287 Uiso 1 1 calc R . .
H21C H -0.2880 0.4714 -0.0121 0.287 Uiso 1 1 calc R . .
O1W O -0.3635(11) 0.8308(10) -0.0575(9) 0.0701(13) Uani 1 1 d U . .
O2W O -0.4319(11) 0.7230(10) -0.0872(7) 0.0620(13) Uani 1 1 d U . .
O3W O -0.441(3) 0.828(2) -0.214(2) 0.24(3) Uani 1 1 d . . .
C22 C -0.318(5) 0.736(4) 0.036(3) 0.20(2) Uiso 1 1 d U . .
H22A H -0.3277 0.6931 0.0335 0.235 Uiso 1 1 calc R . .
C23 C -0.447(4) 0.759(4) 0.024(3) 0.20(3) Uiso 1 1 d . . .
H23A H -0.4526 0.7233 0.0063 0.297 Uiso 1 1 calc R . .
H23B H -0.4756 0.7932 0.0132 0.297 Uiso 1 1 calc R . .
H23C H -0.4601 0.7484 0.0520 0.297 Uiso 1 1 calc R . .
O8A O -0.247(3) 0.757(3) 0.0479(18) 0.208(19) Uiso 1 1 d U . .
N8 N -0.374(5) 0.779(4) 0.028(3) 0.23(3) Uiso 1 1 d . . .
C24 C -0.341(7) 0.830(6) 0.048(4) 0.35(7) Uiso 1 1 d . . .
H24A H -0.2921 0.8288 0.0435 0.523 Uiso 1 1 calc R . .
H24B H -0.3477 0.8275 0.0771 0.523 Uiso 1 1 calc R . .
H24C H -0.3616 0.8678 0.0360 0.523 Uiso 1 1 calc R . .
